data_9004539
loop_
_publ_author_name
'Hill, F. C.'
'Burns, P. C.'

_publ_section_title
;
 The structure of a synthetic Cs uranyl oxide hydrate and its relationship to
 compreignacite
;
_journal_name_full 'The Canadian Mineralogist'
_journal_page_first 1283
_journal_page_last 1288
_journal_volume 37
_journal_year 1999
_chemical_formula_structural Cs3[(UO2)12O7(OH)13](H2O)3
_chemical_formula_sum 'Cs3 H19 O47 U12'
_space_group_IT_number 146
_symmetry_space_group_name_Hall 'R 3'
_symmetry_space_group_name_H-M 'R 3 :H'
_cell_angle_alpha 90
_cell_angle_beta 90
_cell_angle_gamma 120
_cell_formula_units_Z 3
_cell_length_a 14.1241
_cell_length_b 14.1241
_cell_length_c 22.4073
_cell_volume 3871.165
_database_code_amcsd 0005631
_exptl_crystal_density_diffrn 5.177
_cod_original_sg_symbol_H-M 'R 3'
_cod_original_formula_sum 'U12 Cs3 O47 H19'
_cod_database_code 9004539
_amcsd_formula_title Cs3[(UO2)12O7(OH)13](H2O)3

loop_
_space_group_symop_operation_xyz
x,y,z
2/3+x,1/3+y,1/3+z
1/3+x,2/3+y,2/3+z
-y,x-y,z
2/3-y,1/3+x-y,1/3+z
1/3-y,2/3+x-y,2/3+z
-x+y,-x,z
2/3-x+y,1/3-x,1/3+z
1/3-x+y,2/3-x,2/3+z

loop_
_atom_site_aniso_label
_atom_site_aniso_U_11
_atom_site_aniso_U_22
_atom_site_aniso_U_33
_atom_site_aniso_U_12
_atom_site_aniso_U_13
_atom_site_aniso_U_23
U1 0.01020 0.00680 0.01880 0.00360 0.00130 -0.00130
U2 0.00850 0.00970 0.02310 0.00570 -0.00240 -0.00120
U3 0.00820 0.00950 0.01990 0.00480 0.00030 0.00050
U4 0.00760 0.00850 0.01640 0.00330 -0.00020 -0.00020
Cs 0.04300 0.03500 0.02140 0.01710 0.00650 0.00410

loop_
_atom_site_label
_atom_site_fract_x
_atom_site_fract_y
_atom_site_fract_z
_atom_site_U_iso_or_equiv
_atom_site_type_symbol
_atom_site_attached_hydrogens
U1 0.47576 0.33444 -0.02919 ? U 0
U2 0.35595 0.02470 -0.00859 ? U 0
U3 0.35652 0.52352 0.00675 ? U 0
U4 0.17139 0.15090 0.01209 ? U 0
Cs 0.53030 0.45900 0.16350 ? Cs 0
O1 0.36000 0.49300 0.08220 0.02380 O 0
O2 0.34800 0.54700 -0.06920 0.02190 O 0
O3 0.22000 0.18800 0.08600 0.02710 O 0
O4 0.11900 0.11800 -0.06000 0.02320 O 0
O5 0.45500 0.33900 0.89150 0.02360 O 0
O6 0.31100 -0.02000 -0.08440 0.02080 O 0
O7 0.33333 0.66667 0.03000 0.01540 O 0
O8 0.39500 0.06800 0.06700 0.01670 O 0
O9 0.49800 0.50400 -0.01800 0.02700 O 0
O10 0.50700 0.33100 0.04600 0.03950 O 0
O11 0.32400 0.15900 -0.02130 0.01440 O 0
O-H12 0.00000 0.00000 0.04600 0.00430 O 1
O-H13 0.16400 0.46000 0.02420 0.00910 O 1
O-H14 0.03200 0.20600 0.02700 0.01160 O 1
O-H15 0.52700 0.19800 -0.05230 0.01440 O 1
O-H16 0.28700 0.33100 -0.02190 0.02160 O 1
Wat17 0.34600 0.22100 0.19180 0.02810 O 2

loop_
_cod_changelog_entry_id
_cod_changelog_entry_author
_cod_changelog_entry_date
_cod_changelog_entry_text
1
;cod-tools version 3.8.0
Id: cif_guess_AMCSD_atom_types 9574 2023-05-10 09:00:05Z saulius
;
2023-05-10T18:49:14+03:00
;Derived atom types and hydrogen counts
from atom names that follow the AMCSD naming convention
(Wat == water, O-H == hydroxyl).
;

loop_
_cod_related_entry_id
_cod_related_entry_database
_cod_related_entry_code
1 AMCSD 0005631
